data_4108830
loop_
_publ_author_name
'Manabu Hatano'
'Toshikatsu Maki'
'Katsuhiko Moriyama'
'Manabu Arinobe'
'Kazuaki Ishihara'

_publ_section_title
;
 Pyridinium 1,1'-Binaphthyl-2,2'-disulfonates as Highly Effective Chiral
 Br\/onsted Acid-Base Combined Salt Catalysts for Enantioselective
 Mannich-Type Reaction
;
_journal_name_full 'Journal of the American Chemical Society'
_journal_page_first 16858
_journal_page_last 16860
_journal_paper_doi 10.1021/ja806875c
_journal_volume 130
_journal_year 2008
_chemical_absolute_configuration (S)
_chemical_formula_sum 'C20 H20 Br N O5'
_chemical_formula_weight 434.28
_chemical_name_common
;
[2-Acetyl-1-(4-bromo-phenyl)-2-hydroxy-3-oxo-butyl]
-carbamic acid benzyl ester
;
_chemical_name_systematic
; 
 ? 
;
_space_group_IT_number 19
_symmetry_cell_setting orthorhombic
_symmetry_space_group_name_Hall 'P 2ac 2ab'
_symmetry_space_group_name_H-M 'P 21 21 21'
_atom_sites_solution_hydrogens geom
_atom_sites_solution_primary direct
_atom_sites_solution_secondary difmap
_audit_creation_method SHELXL-97
_cell_angle_alpha 90.000(5)
_cell_angle_beta 90.000(5)
_cell_angle_gamma 90.000(5)
_cell_formula_units_Z 4
_cell_length_a 6.001(5)
_cell_length_b 10.898(5)
_cell_length_c 29.128(5)
_cell_measurement_temperature 173(2)
_cell_volume 1904.9(18)
_computing_cell_refinement 'Bruker SMART'
_computing_data_collection 'Bruker SMART'
_computing_data_reduction 'Bruker SAINT'
_computing_molecular_graphics 'Bruker SHELXTL'
_computing_publication_material 'Bruker SHELXTL'
_computing_structure_refinement 'SHELXL-97 (Sheldrick, 1997)'
_computing_structure_solution 'SHELXS-97 (Sheldrick, 1990)'
_diffrn_ambient_temperature 173(2)
_diffrn_detector_area_resol_mean 8.366
_diffrn_measured_fraction_theta_full 0.997
_diffrn_measured_fraction_theta_max 0.997
_diffrn_measurement_device_type 'CCD area detector'
_diffrn_measurement_method 'phi and omega scan'
_diffrn_radiation_monochromator graphite
_diffrn_radiation_source 'fine-focus sealed tube'
_diffrn_radiation_type MoK\a
_diffrn_radiation_wavelength 0.71069
_diffrn_reflns_av_R_equivalents 0.0252
_diffrn_reflns_av_sigmaI/netI 0.0483
_diffrn_reflns_limit_h_max 8
_diffrn_reflns_limit_h_min -7
_diffrn_reflns_limit_k_max 14
_diffrn_reflns_limit_k_min -14
_diffrn_reflns_limit_l_max 25
_diffrn_reflns_limit_l_min -38
_diffrn_reflns_number 13697
_diffrn_reflns_theta_full 28.35
_diffrn_reflns_theta_max 28.35
_diffrn_reflns_theta_min 2.00
_diffrn_standards_decay_% 0
_exptl_absorpt_coefficient_mu 2.189
_exptl_absorpt_correction_T_max 0.6686
_exptl_absorpt_correction_T_min 0.5596
_exptl_absorpt_correction_type empirical
_exptl_absorpt_process_details 'Bruker SADABS'
_exptl_crystal_colour colorless
_exptl_crystal_density_diffrn 1.514
_exptl_crystal_description prism
_exptl_crystal_F_000 888
_exptl_crystal_size_max 0.30
_exptl_crystal_size_mid 0.30
_exptl_crystal_size_min 0.20
_refine_diff_density_max 0.498
_refine_diff_density_min -0.243
_refine_diff_density_rms 0.054
_refine_ls_abs_structure_details 'Flack H D (1983), Acta Cryst. A39, 876-881'
_refine_ls_abs_structure_Flack -0.001(6)
_refine_ls_extinction_method none
_refine_ls_goodness_of_fit_ref 1.003
_refine_ls_hydrogen_treatment mixed
_refine_ls_matrix_type full
_refine_ls_number_parameters 302
_refine_ls_number_reflns 4714
_refine_ls_number_restraints 0
_refine_ls_restrained_S_all 1.003
_refine_ls_R_factor_all 0.0361
_refine_ls_R_factor_gt 0.0312
_refine_ls_shift/su_max 0.000
_refine_ls_shift/su_mean 0.000
_refine_ls_structure_factor_coef Fsqd
_refine_ls_weighting_details 'calc w=1/[\s^2^(Fo^2^)+(0.0368P)^2^+0.0000P] where P=(Fo^2^+2Fc^2^)/3'
_refine_ls_weighting_scheme calc
_refine_ls_wR_factor_gt 0.0741
_refine_ls_wR_factor_ref 0.0759
_reflns_number_gt 4218
_reflns_number_total 4714
_reflns_threshold_expression >2sigma(I)
_cod_data_source_file ja806875c_si_003.cif
_cod_data_source_block morib1
_cod_database_code 4108830

loop_
_symmetry_equiv_pos_as_xyz
'x, y, z'
'-x+1/2, -y, z+1/2'
'x+1/2, -y+1/2, -z'
'-x, y+1/2, -z+1/2'

loop_
_atom_site_label
_atom_site_type_symbol
_atom_site_fract_x
_atom_site_fract_y
_atom_site_fract_z
_atom_site_U_iso_or_equiv
_atom_site_adp_type
_atom_site_occupancy
_atom_site_symmetry_multiplicity
_atom_site_calc_flag
_atom_site_refinement_flags
C1 C -0.0469(3) 0.23388(16) 0.14470(6) 0.0216(3) Uani 1 1 d .
H1 H -0.151(4) 0.295(2) 0.1531(7) 0.021(5) Uiso 1 1 d .
C2 C -0.1064(3) 0.18383(16) 0.09755(6) 0.0227(4) Uani 1 1 d .
C3 C -0.3044(4) 0.22038(17) 0.07698(7) 0.0273(4) Uani 1 1 d .
H2 H -0.395(4) 0.275(2) 0.0896(9) 0.038(7) Uiso 1 1 d .
C4 C -0.3704(3) 0.1722(2) 0.03497(7) 0.0308(4) Uani 1 1 d .
H3 H -0.511(5) 0.191(2) 0.0216(8) 0.035(6) Uiso 1 1 d .
C5 C -0.2344(3) 0.08740(17) 0.01366(7) 0.0290(4) Uani 1 1 d .
C6 C -0.0329(4) 0.05280(19) 0.03247(7) 0.0340(5) Uani 1 1 d .
H4 H 0.059(5) 0.002(3) 0.0177(10) 0.056(8) Uiso 1 1 d .
C7 C 0.0296(4) 0.10130(19) 0.07484(7) 0.0305(4) Uani 1 1 d .
H5 H 0.165(4) 0.078(2) 0.0881(8) 0.030(5) Uiso 1 1 d .
Br1 Br -0.32516(5) 0.01882(2) -0.043215(7) 0.04908(9) Uani 1 1 d .
N1 N 0.1746(3) 0.28705(14) 0.14599(6) 0.0242(3) Uani 1 1 d .
H6 H 0.283(4) 0.248(2) 0.1432(7) 0.021(6) Uiso 1 1 d .
C8 C 0.2145(3) 0.40263(17) 0.16025(6) 0.0247(4) Uani 1 1 d .
O1 O 0.0746(2) 0.47552(14) 0.17113(6) 0.0434(4) Uani 1 1 d .
O2 O 0.4358(2) 0.42509(12) 0.15961(5) 0.0277(3) Uani 1 1 d .
C9 C 0.5034(4) 0.54807(17) 0.17347(7) 0.0296(4) Uani 1 1 d .
H7 H 0.648(5) 0.534(2) 0.1840(9) 0.046(7) Uiso 1 1 d .
H8 H 0.419(4) 0.572(2) 0.1987(8) 0.033(6) Uiso 1 1 d .
C10 C 0.4915(3) 0.63703(17) 0.13441(7) 0.0279(4) Uani 1 1 d .
C11 C 0.3048(4) 0.70932(18) 0.12737(8) 0.0342(4) Uani 1 1 d .
H9 H 0.181(5) 0.698(2) 0.1461(8) 0.034(6) Uiso 1 1 d .
C12 C 0.2966(5) 0.7921(2) 0.09127(10) 0.0505(7) Uani 1 1 d .
H10 H 0.170(6) 0.841(3) 0.0877(10) 0.055(8) Uiso 1 1 d .
C13 C 0.4737(6) 0.8026(3) 0.06210(12) 0.0628(9) Uani 1 1 d .
H11 H 0.477(6) 0.842(3) 0.0390(11) 0.059(9) Uiso 1 1 d .
C14 C 0.6602(6) 0.7317(3) 0.06830(11) 0.0621(8) Uani 1 1 d .
H12 H 0.776(6) 0.732(3) 0.0517(11) 0.057(8) Uiso 1 1 d .
C15 C 0.6702(5) 0.6489(2) 0.10463(9) 0.0422(5) Uani 1 1 d .
H13 H 0.781(5) 0.604(2) 0.1098(9) 0.038(7) Uiso 1 1 d .
C16 C -0.0602(3) 0.13256(16) 0.18279(6) 0.0227(3) Uani 1 1 d .
O3 O 0.1042(2) 0.04346(13) 0.17601(5) 0.0292(3) Uani 1 1 d .
H14 H 0.196(5) 0.069(3) 0.1874(10) 0.039(8) Uiso 1 1 d .
C17 C -0.0253(3) 0.19732(18) 0.23006(7) 0.0296(4) Uani 1 1 d .
O4 O 0.1423(3) 0.17456(17) 0.25081(6) 0.0471(4) Uani 1 1 d .
C18 C -0.1922(4) 0.2894(2) 0.24628(7) 0.0384(5) Uani 1 1 d .
H15 H -0.1808 0.2983 0.2797 0.058 Uiso 1 1 calc R
H16 H -0.3425 0.2617 0.2382 0.058 Uiso 1 1 calc R
H17 H -0.1627 0.3687 0.2316 0.058 Uiso 1 1 calc R
C19 C -0.2879(3) 0.06939(17) 0.18171(7) 0.0260(4) Uani 1 1 d .
O5 O -0.4530(2) 0.13038(14) 0.17938(7) 0.0437(4) Uani 1 1 d .
C20 C -0.2959(4) -0.0664(2) 0.18385(14) 0.0668(9) Uani 1 1 d .
H18 H -0.4500 -0.0942 0.1798 0.100 Uiso 1 1 calc R
H19 H -0.2402 -0.0941 0.2137 0.100 Uiso 1 1 calc R
H20 H -0.2027 -0.1008 0.1594 0.100 Uiso 1 1 calc R

loop_
_atom_site_aniso_label
_atom_site_aniso_U_11
_atom_site_aniso_U_22
_atom_site_aniso_U_33
_atom_site_aniso_U_23
_atom_site_aniso_U_13
_atom_site_aniso_U_12
C1 0.0171(8) 0.0173(8) 0.0303(9) 0.0005(7) -0.0006(7) -0.0001(7)
C2 0.0221(9) 0.0173(8) 0.0286(9) 0.0019(6) 0.0018(7) -0.0029(6)
C3 0.0247(10) 0.0257(9) 0.0316(9) -0.0010(7) -0.0001(8) 0.0029(8)
C4 0.0267(10) 0.0349(10) 0.0308(10) 0.0054(8) -0.0051(8) -0.0002(8)
C5 0.0408(11) 0.0236(9) 0.0227(9) 0.0023(7) -0.0021(8) -0.0056(8)
C6 0.0412(11) 0.0276(10) 0.0333(10) -0.0027(7) 0.0043(9) 0.0074(9)
C7 0.0285(10) 0.0277(9) 0.0352(11) 0.0008(8) -0.0019(8) 0.0071(8)
Br1 0.07434(18) 0.04681(13) 0.02610(11) -0.00300(9) -0.00756(10) -0.00472(12)
N1 0.0161(7) 0.0183(7) 0.0383(9) 0.0010(6) 0.0006(7) 0.0014(7)
C8 0.0264(10) 0.0209(8) 0.0267(9) 0.0034(7) -0.0004(7) -0.0016(7)
O1 0.0286(7) 0.0247(7) 0.0768(11) -0.0104(8) 0.0140(7) -0.0018(6)
O2 0.0216(6) 0.0181(6) 0.0433(8) 0.0012(6) -0.0030(6) -0.0031(5)
C9 0.0321(10) 0.0209(9) 0.0358(10) -0.0017(7) -0.0055(9) -0.0079(7)
C10 0.0305(10) 0.0189(8) 0.0345(10) -0.0031(7) -0.0030(8) -0.0064(7)
C11 0.0343(11) 0.0234(9) 0.0449(12) -0.0039(8) -0.0029(10) -0.0021(9)
C12 0.0529(16) 0.0275(10) 0.0712(18) 0.0103(11) -0.0163(14) -0.0017(12)
C13 0.077(2) 0.0492(16) 0.0621(18) 0.0299(14) -0.0159(16) -0.0193(16)
C14 0.0531(17) 0.076(2) 0.0577(17) 0.0162(14) 0.0163(15) -0.0257(16)
C15 0.0321(11) 0.0412(12) 0.0533(14) 0.0049(10) 0.0021(11) -0.0028(11)
C16 0.0171(8) 0.0193(8) 0.0318(9) 0.0027(7) -0.0037(7) -0.0010(7)
O3 0.0189(6) 0.0227(7) 0.0460(8) 0.0050(6) -0.0043(6) 0.0016(5)
C17 0.0307(10) 0.0281(9) 0.0302(10) 0.0057(8) -0.0012(8) -0.0084(8)
O4 0.0423(10) 0.0574(11) 0.0417(9) 0.0008(7) -0.0169(8) -0.0001(8)
C18 0.0466(13) 0.0359(10) 0.0325(10) -0.0018(8) 0.0038(10) 0.0000(11)
C19 0.0214(9) 0.0249(8) 0.0317(9) 0.0040(7) -0.0027(7) -0.0030(7)
O5 0.0194(7) 0.0341(8) 0.0775(12) 0.0115(8) -0.0013(7) -0.0010(6)
C20 0.0289(12) 0.0256(11) 0.146(3) 0.0072(15) -0.0051(15) -0.0103(10)

loop_
_atom_type_symbol
_atom_type_description
_atom_type_scat_dispersion_real
_atom_type_scat_dispersion_imag
_atom_type_scat_source
C C 0.0033 0.0016 'International Tables Vol C Tables 4.2.6.8 and 6.1.1.4'
H H 0.0000 0.0000 'International Tables Vol C Tables 4.2.6.8 and 6.1.1.4'
N N 0.0061 0.0033 'International Tables Vol C Tables 4.2.6.8 and 6.1.1.4'
O O 0.0106 0.0060 'International Tables Vol C Tables 4.2.6.8 and 6.1.1.4'
Br Br -0.2901 2.4595 'International Tables Vol C Tables 4.2.6.8 and 6.1.1.4'

loop_
_geom_angle_atom_site_label_1
_geom_angle_atom_site_label_2
_geom_angle_atom_site_label_3
_geom_angle
N1 C1 C2 112.44(15)
N1 C1 C16 108.04(14)
C2 C1 C16 112.01(15)
N1 C1 H1 108.6(13)
C2 C1 H1 109.4(13)
C16 C1 H1 106.1(13)
C7 C2 C3 119.01(19)
C7 C2 C1 121.80(17)
C3 C2 C1 119.18(17)
C2 C3 C4 121.00(19)
C2 C3 H2 122.5(16)
C4 C3 H2 116.5(16)
C5 C4 C3 118.75(19)
C5 C4 H3 119.1(15)
C3 C4 H3 122.0(15)
C4 C5 C6 121.49(19)
C4 C5 Br1 119.13(16)
C6 C5 Br1 119.37(16)
C5 C6 C7 118.9(2)
C5 C6 H4 121.3(19)
C7 C6 H4 119.7(19)
C2 C7 C6 120.8(2)
C2 C7 H5 119.3(14)
C6 C7 H5 119.9(14)
C8 N1 C1 122.96(17)
C8 N1 H6 113.1(16)
C1 N1 H6 123.0(16)
O1 C8 N1 125.19(18)
O1 C8 O2 124.92(18)
N1 C8 O2 109.88(17)
C8 O2 C9 115.88(16)
O2 C9 C10 111.85(16)
O2 C9 H7 101.6(17)
C10 C9 H7 113.5(16)
O2 C9 H8 108.9(15)
C10 C9 H8 113.2(15)
H7 C9 H8 107(2)
C11 C10 C15 118.7(2)
C11 C10 C9 121.31(19)
C15 C10 C9 120.0(2)
C10 C11 C12 120.7(2)
C10 C11 H9 118.8(15)
C12 C11 H9 120.3(16)
C13 C12 C11 120.0(3)
C13 C12 H10 121.0(19)
C11 C12 H10 119.0(19)
C12 C13 C14 120.4(3)
C12 C13 H11 126(3)
C14 C13 H11 113(3)
C13 C14 C15 120.0(3)
C13 C14 H12 126(2)
C15 C14 H12 114(2)
C10 C15 C14 120.2(3)
C10 C15 H13 116.5(18)
C14 C15 H13 123.3(18)
O3 C16 C19 108.34(15)
O3 C16 C17 110.11(15)
C19 C16 C17 109.95(15)
O3 C16 C1 110.69(15)
C19 C16 C1 110.35(14)
C17 C16 C1 107.40(14)
C16 O3 H14 102(2)
O4 C17 C18 122.8(2)
O4 C17 C16 117.6(2)
C18 C17 C16 119.50(17)
C17 C18 H15 109.5
C17 C18 H16 109.5
H15 C18 H16 109.5
C17 C18 H17 109.5
H15 C18 H17 109.5
H16 C18 H17 109.5
O5 C19 C20 122.10(19)
O5 C19 C16 119.41(16)
C20 C19 C16 118.49(17)
C19 C20 H18 109.5
C19 C20 H19 109.5
H18 C20 H19 109.5
C19 C20 H20 109.5
H18 C20 H20 109.5
H19 C20 H20 109.5

loop_
_geom_bond_atom_site_label_1
_geom_bond_atom_site_label_2
_geom_bond_distance
C1 N1 1.451(3)
C1 C2 1.520(3)
C1 C16 1.567(2)
C1 H1 0.94(2)
C2 C7 1.383(3)
C2 C3 1.389(3)
C3 C4 1.390(3)
C3 H2 0.88(3)
C4 C5 1.380(3)
C4 H3 0.95(3)
C5 C6 1.380(3)
C5 Br1 1.897(2)
C6 C7 1.394(3)
C6 H4 0.89(3)
C7 H5 0.93(3)
N1 C8 1.348(2)
N1 H6 0.78(2)
C8 O1 1.199(2)
C8 O2 1.350(2)
O2 C9 1.457(2)
C9 C10 1.496(3)
C9 H7 0.93(3)
C9 H8 0.93(3)
C10 C11 1.385(3)
C10 C15 1.386(3)
C11 C12 1.386(3)
C11 H9 0.93(3)
C12 C13 1.365(5)
C12 H10 0.93(3)
C13 C14 1.372(5)
C13 H11 0.80(3)
C14 C15 1.392(4)
C14 H12 0.85(3)
C15 H13 0.84(3)
C16 O3 1.398(2)
C16 C19 1.531(3)
C16 C17 1.561(3)
O3 H14 0.70(3)
C17 O4 1.199(3)
C17 C18 1.495(3)
C18 H15 0.9800
C18 H16 0.9800
C18 H17 0.9800
C19 O5 1.195(2)
C19 C20 1.482(3)
C20 H18 0.9800
C20 H19 0.9800
C20 H20 0.9800

loop_
_geom_torsion_atom_site_label_1
_geom_torsion_atom_site_label_2
_geom_torsion_atom_site_label_3
_geom_torsion_atom_site_label_4
_geom_torsion
N1 C1 C2 C7 53.3(2)
C16 C1 C2 C7 -68.6(2)
N1 C1 C2 C3 -127.78(18)
C16 C1 C2 C3 110.32(19)
C7 C2 C3 C4 2.2(3)
C1 C2 C3 C4 -176.76(17)
C2 C3 C4 C5 -0.5(3)
C3 C4 C5 C6 -2.0(3)
C3 C4 C5 Br1 178.94(15)
C4 C5 C6 C7 2.6(3)
Br1 C5 C6 C7 -178.36(16)
C3 C2 C7 C6 -1.6(3)
C1 C2 C7 C6 177.34(18)
C5 C6 C7 C2 -0.7(3)
C2 C1 N1 C8 125.27(19)
C16 C1 N1 C8 -110.60(19)
C1 N1 C8 O1 -3.8(3)
C1 N1 C8 O2 177.37(16)
O1 C8 O2 C9 0.1(3)
N1 C8 O2 C9 178.90(15)
C8 O2 C9 C10 -84.4(2)
O2 C9 C10 C11 94.6(2)
O2 C9 C10 C15 -85.9(2)
C15 C10 C11 C12 0.0(3)
C9 C10 C11 C12 179.5(2)
C10 C11 C12 C13 0.2(4)
C11 C12 C13 C14 0.0(5)
C12 C13 C14 C15 -0.4(5)
C11 C10 C15 C14 -0.3(3)
C9 C10 C15 C14 -179.9(2)
C13 C14 C15 C10 0.5(4)
N1 C1 C16 O3 -57.7(2)
C2 C1 C16 O3 66.66(19)
N1 C1 C16 C19 -177.65(15)
C2 C1 C16 C19 -53.3(2)
N1 C1 C16 C17 62.51(19)
C2 C1 C16 C17 -173.11(15)
O3 C16 C17 O4 8.3(2)
C19 C16 C17 O4 127.6(2)
C1 C16 C17 O4 -112.3(2)
O3 C16 C17 C18 -175.29(17)
C19 C16 C17 C18 -56.0(2)
C1 C16 C17 C18 64.1(2)
O3 C16 C19 O5 -167.96(19)
C17 C16 C19 O5 71.7(2)
C1 C16 C19 O5 -46.6(2)
O3 C16 C19 C20 12.3(3)
C17 C16 C19 C20 -108.0(3)
C1 C16 C19 C20 133.7(2)
